data_7230497
loop_
_publ_author_name
'Han, Zhiyue'
'Jiang, Qi'
'Du, Zhiming'
'Zhang, Yupeng'
'Yang, Yuezhen'

_publ_section_title
;
 3-Nitro-4-(tetrazol-5-yl) furazan: theoretical calculations, synthesis
 and performance
;
_journal_issue 26
_journal_name_full 'RSC Advances'
_journal_page_first 14589
_journal_paper_doi 10.1039/C8RA02682C
_journal_volume 8
_journal_year 2018
_chemical_absolute_configuration ad
_chemical_formula_moiety 'C3 N7 O3 Rb'
_chemical_formula_sum 'C3 N7 O3 Rb'
_chemical_formula_weight 267.57
_chemical_name_common RbNTZF
_chemical_name_systematic RbNTZF
_space_group_crystal_system orthorhombic
_space_group_IT_number 29
_space_group_name_Hall 'P 2c -2ac'
_space_group_name_H-M_alt 'P c a 21'
_symmetry_space_group_name_Hall 'P 2c -2ac'
_symmetry_space_group_name_H-M 'P c a 21'
_atom_sites_solution_hydrogens geom
_atom_sites_solution_primary dual
_atom_sites_solution_secondary difmap
_audit_creation_date 2017-06-14
_audit_creation_method
;
Olex2 1.2
(compiled 2017.03.28 svn.r3405 for OlexSys, GUI svn.r5337)
;
_audit_update_record
;
2018-03-28 deposited with the CCDC.
2018-04-12 downloaded from the CCDC.
;
_cell_angle_alpha 90.00
_cell_angle_beta 90.00
_cell_angle_gamma 90.00
_cell_formula_units_Z 4
_cell_length_a 10.203(2)
_cell_length_b 9.936(2)
_cell_length_c 7.3949(15)
_cell_measurement_reflns_used 2623
_cell_measurement_temperature 153(2)
_cell_measurement_theta_max 27.4778
_cell_measurement_theta_min 2.0496
_cell_volume 749.7(3)
_computing_molecular_graphics 'Olex2 (Dolomanov et al., 2009)'
_computing_publication_material 'Olex2 (Dolomanov et al., 2009)'
_computing_structure_refinement 'XL (Sheldrick, 2008)'
_computing_structure_solution 'ShelXT (Sheldrick, 2015)'
_diffrn_ambient_temperature 153.15
_diffrn_measured_fraction_theta_full 0.990
_diffrn_measured_fraction_theta_max 0.990
_diffrn_measurement_device_type 'multiwire proportional'
_diffrn_measurement_method 'phi and omega scans'
_diffrn_radiation_monochromator graphite
_diffrn_radiation_type MoK\a
_diffrn_radiation_wavelength 0.71073
_diffrn_reflns_av_R_equivalents 0.0271
_diffrn_reflns_av_unetI/netI 0.0285
_diffrn_reflns_limit_h_max 7
_diffrn_reflns_limit_h_min -9
_diffrn_reflns_limit_k_max 9
_diffrn_reflns_limit_k_min -9
_diffrn_reflns_limit_l_max 7
_diffrn_reflns_limit_l_min -6
_diffrn_reflns_number 1433
_diffrn_reflns_theta_full 19.99
_diffrn_reflns_theta_max 19.99
_diffrn_reflns_theta_min 2.05
_diffrn_source 'fine-focus sealed tube'
_exptl_absorpt_coefficient_mu 6.599
_exptl_absorpt_correction_T_max 1.0000
_exptl_absorpt_correction_T_min 0.6377
_exptl_absorpt_correction_type multi-scan
_exptl_absorpt_process_details 'CrystalClear (Rigaku Inc., 2008)'
_exptl_crystal_colour colorless
_exptl_crystal_density_diffrn 2.371
_exptl_crystal_density_method 'not measured'
_exptl_crystal_description rod
_exptl_crystal_F_000 512
_exptl_crystal_size_max 0.2
_exptl_crystal_size_mid 0.05
_exptl_crystal_size_min 0.05
_refine_diff_density_max 0.718
_refine_diff_density_min -0.817
_refine_diff_density_rms 0.207
_refine_ls_abs_structure_details 'Flack H D (1983), Acta Cryst. A39, 876-881'
_refine_ls_abs_structure_Flack 0.00(4)
_refine_ls_extinction_method none
_refine_ls_goodness_of_fit_ref 1.330
_refine_ls_hydrogen_treatment undef
_refine_ls_matrix_type full
_refine_ls_number_parameters 127
_refine_ls_number_reflns 671
_refine_ls_number_restraints 1
_refine_ls_restrained_S_all 1.329
_refine_ls_R_factor_all 0.0328
_refine_ls_R_factor_gt 0.0304
_refine_ls_shift/su_max 0.473
_refine_ls_shift/su_mean 0.014
_refine_ls_structure_factor_coef Fsqd
_refine_ls_weighting_details 'calc w=1/[\s^2^(Fo^2^)+(0.0745P)^2^+3.1314P] where P=(Fo^2^+2Fc^2^)/3'
_refine_ls_weighting_scheme calc
_refine_ls_wR_factor_gt 0.1012
_refine_ls_wR_factor_ref 0.1247
_reflns_number_gt 663
_reflns_number_total 671
_reflns_threshold_expression >2sigma(I)
_cod_data_source_file c8ra02682c2.cif
_cod_data_source_block a
_cod_depositor_comments
;
The following automatic conversions were performed:

'_exptl_absorpt_correction_type' value 'Multi-scan' changed to
'multi-scan' according to
/home/data/users/saulius/crontab/automatic-downloads/rss-feeds/RSC/lib/dictionaries/cif_core.dic
dictionary named 'cif_core.dic' version 2.4.2 from 2011-04-26.

Automatic conversion script
Id: cif_fix_values 4973 2017-02-22 13:04:09Z antanas 
;
_cod_database_code 7230497
_olex2_refinement_description
;
;
_olex2_submission_special_instructions 'No special instructions were received'

loop_
_space_group_symop_id
_space_group_symop_operation_xyz
1 'x, y, z'
2 '-x, -y, z+1/2'
3 'x+1/2, -y, z'
4 '-x+1/2, y, z+1/2'

loop_
_atom_site_label
_atom_site_type_symbol
_atom_site_fract_x
_atom_site_fract_y
_atom_site_fract_z
_atom_site_U_iso_or_equiv
_atom_site_adp_type
_atom_site_occupancy
_atom_site_calc_flag
Rb1 Rb -0.08638(10) -0.62379(10) -0.4557(4) 0.0155(6) Uani 1 d
O1 O -0.3604(10) -0.7858(10) -0.6178(15) 0.024(3) Uani 1 d
O2 O -0.1178(11) -0.7406(12) -0.8350(18) 0.033(4) Uani 1 d
O3 O -0.1300(8) -0.9351(8) -0.4908(14) 0.018(2) Uani 1 d
N1 N -0.4156(9) -0.7976(10) -0.477(2) 0.014(3) Uani 1 d
N2 N 0.1617(12) -0.7399(10) -0.2672(17) 0.018(3) Uani 1 d
N3 N -0.0132(11) -0.9949(10) -0.5315(15) 0.015(3) Uani 1 d
N4 N -0.7142(11) -0.9814(11) -0.3965(12) 0.014(3) Uani 1 d
N5 N -0.1439(13) -0.3521(13) -0.2280(19) 0.021(4) Uani 1 d
N6 N -0.1500(15) -0.3819(12) -0.690(3) 0.021(4) Uani 1 d
N7 N -0.2668(13) -0.4372(10) -0.6651(16) 0.019(3) Uani 1 d
C1 C -0.5228(10) -0.8890(11) -0.458(3) 0.007(3) Uani 1 d
C2 C -0.6481(14) -0.8709(12) -0.368(2) 0.008(4) Uani 1 d
C3 C 0.2897(13) -0.7561(13) -0.292(2) 0.008(3) Uani 1 d

loop_
_atom_site_aniso_label
_atom_site_aniso_U_11
_atom_site_aniso_U_22
_atom_site_aniso_U_33
_atom_site_aniso_U_23
_atom_site_aniso_U_13
_atom_site_aniso_U_12
Rb1 0.0170(9) 0.0152(9) 0.0142(9) -0.0003(8) 0.0003(9) 0.0023(4)
O1 0.017(6) 0.047(8) 0.009(8) -0.005(5) 0.005(5) 0.009(6)
O2 0.023(7) 0.028(7) 0.048(12) -0.015(7) -0.010(6) 0.003(6)
O3 0.025(5) 0.003(5) 0.026(7) -0.005(5) -0.002(5) 0.002(5)
N1 0.019(7) 0.014(7) 0.009(9) 0.002(8) 0.007(9) 0.015(5)
N2 0.033(10) 0.008(7) 0.014(7) -0.002(6) -0.023(7) -0.002(6)
N3 0.021(7) 0.007(6) 0.017(5) 0.010(6) -0.002(5) -0.001(5)
N4 0.020(7) 0.010(6) 0.012(8) -0.013(5) -0.008(5) -0.001(6)
N5 0.010(9) 0.032(8) 0.020(11) -0.004(6) -0.006(7) -0.026(8)
N6 0.026(11) 0.013(8) 0.025(9) -0.021(6) -0.006(8) 0.007(6)
N7 0.014(8) 0.018(6) 0.025(9) -0.013(6) 0.011(7) -0.002(6)
C1 0.007(7) 0.013(8) 0.001(6) 0.004(8) 0.003(12) -0.012(6)
C2 0.015(9) 0.006(8) 0.003(7) -0.005(6) 0.004(7) 0.002(7)
C3 0.000(8) 0.014(8) 0.010(7) 0.007(7) -0.001(6) -0.005(7)

loop_
_atom_type_symbol
_atom_type_description
_atom_type_scat_dispersion_real
_atom_type_scat_dispersion_imag
_atom_type_scat_source
C C 0.0033 0.0016 'International Tables Vol C Tables 4.2.6.8 and 6.1.1.4'
N N 0.0061 0.0033 'International Tables Vol C Tables 4.2.6.8 and 6.1.1.4'
O O 0.0106 0.0060 'International Tables Vol C Tables 4.2.6.8 and 6.1.1.4'
Rb Rb -0.9393 2.9676 'International Tables Vol C Tables 4.2.6.8 and 6.1.1.4'

loop_
_geom_angle_atom_site_label_1
_geom_angle_atom_site_label_2
_geom_angle_atom_site_label_3
_geom_angle
_geom_angle_site_symmetry_1
_geom_angle_site_symmetry_3
O1 Rb1 O1 83.9(2) 4_455 .
O1 Rb1 O2 122.6(3) 4_455 .
O1 Rb1 O2 55.5(3) 4_455 4_455
O1 Rb1 O3 61.2(3) 4_455 .
O1 Rb1 N2 65.1(3) 4_455 .
O1 Rb1 N5 88.9(3) 4_455 .
O1 Rb1 N5 129.2(3) 4_455 2_544
O1 Rb1 N6 68.1(3) 4_455 2_545
O1 Rb1 N6 148.9(3) 4_455 .
O1 Rb1 N7 129.6(3) 4_455 .
O1 Rb1 N7 70.7(3) 4_455 4_455
O2 Rb1 O1 36.9(2) 4_455 .
O2 Rb1 O1 54.3(3) . .
O2 Rb1 O2 91.1(3) . 4_455
O2 Rb1 O3 62.2(3) . .
O2 Rb1 N2 110.9(3) . .
O2 Rb1 N5 56.9(3) . 2_544
O2 Rb1 N5 140.9(3) . .
O2 Rb1 N6 132.0(4) . 2_545
O2 Rb1 N7 141.8(3) . 4_455
O3 Rb1 O1 52.7(2) . .
O3 Rb1 O2 63.5(3) . 4_455
O3 Rb1 N5 147.2(3) . .
O3 Rb1 N7 124.0(3) . 4_455
N2 Rb1 O1 130.1(2) . .
N2 Rb1 O2 119.0(3) . 4_455
N2 Rb1 O3 77.7(2) . .
N2 Rb1 N5 102.9(3) . .
N2 Rb1 N6 24.9(3) . 2_545
N2 Rb1 N7 107.1(3) . 4_455
N5 Rb1 O1 115.1(3) . .
N5 Rb1 O1 110.7(3) 2_544 .
N5 Rb1 O2 145.8(3) 2_544 4_455
N5 Rb1 O2 89.3(3) . 4_455
N5 Rb1 O3 88.7(3) 2_544 .
N5 Rb1 N2 69.3(4) 2_544 .
N5 Rb1 N5 122.6(2) 2_544 .
N5 Rb1 N6 79.9(3) 2_544 2_545
N5 Rb1 N7 146.3(3) 2_544 4_455
N6 Rb1 O1 149.1(3) 2_545 .
N6 Rb1 O1 89.9(3) . .
N6 Rb1 O2 103.5(4) . 4_455
N6 Rb1 O2 122.4(4) 2_545 4_455
N6 Rb1 O2 75.7(4) . .
N6 Rb1 O3 100.4(3) 2_545 .
N6 Rb1 O3 134.7(4) . .
N6 Rb1 N2 136.4(4) . .
N6 Rb1 N5 78.3(3) 2_545 .
N6 Rb1 N5 66.3(3) . .
N6 Rb1 N5 81.5(4) . 2_544
N6 Rb1 N6 120.81(19) . 2_545
N6 Rb1 N7 79.9(4) . 4_455
N6 Rb1 N7 25.2(3) . .
N6 Rb1 N7 85.9(4) 2_545 4_455
N7 Rb1 O1 67.4(3) . .
N7 Rb1 O1 97.1(3) 4_455 .
N7 Rb1 O2 78.6(3) . 4_455
N7 Rb1 O2 72.5(3) . .
N7 Rb1 O2 66.5(3) 4_455 4_455
N7 Rb1 O3 118.3(3) . .
N7 Rb1 N2 161.4(3) . .
N7 Rb1 N5 100.1(3) . 2_544
N7 Rb1 N5 69.3(3) . .
N7 Rb1 N5 23.8(3) 4_455 .
N7 Rb1 N6 141.3(3) . 2_545
N7 Rb1 N7 72.89(17) . 4_455
Rb1 O1 Rb1 100.7(3) 4_454 .
N1 O1 Rb1 97.2(8) . .
N1 O1 Rb1 133.7(8) . 4_454
Rb1 O2 Rb1 102.0(4) . 4_454
N1 O2 Rb1 157.3(9) 4_454 .
N1 O2 Rb1 100.4(8) 4_454 4_454
N3 O3 Rb1 108.9(6) . .
N3 O3 N4 113.1(7) . 3_535
N4 O3 Rb1 129.6(7) 3_535 .
O1 N1 O2 124.5(10) . 4_455
O1 N1 C1 120.7(16) . .
O2 N1 C1 114.7(16) 4_455 .
N6 N2 Rb1 77.5(8) 2_545 .
C3 N2 Rb1 141.4(10) . .
C3 N2 N6 104.8(12) . 2_545
C1 N3 O3 103.4(10) 3_535 .
C2 N4 O3 105.4(10) . 3_435
Rb1 N5 Rb1 97.8(4) 2_545 .
N7 N5 Rb1 104.1(9) 4_455 2_545
N7 N5 Rb1 77.0(8) 4_455 .
N7 N5 C3 106.5(12) 4_455 3_445
C3 N5 Rb1 124.7(11) 3_445 .
C3 N5 Rb1 131.8(10) 3_445 2_545
Rb1 N6 Rb1 102.1(4) . 2_544
N2 N6 Rb1 77.5(9) 2_544 2_544
N2 N6 Rb1 167.3(12) 2_544 .
N7 N6 Rb1 142.4(11) . 2_544
N7 N6 Rb1 77.6(9) . .
N7 N6 N2 110.6(13) . 2_544
Rb1 N7 Rb1 115.2(3) . 3_445
Rb1 N7 Rb1 87.9(3) 4_454 3_445
Rb1 N7 Rb1 105.8(3) . 4_454
N5 N7 Rb1 55.3(8) 4_454 3_445
N5 N7 Rb1 169.6(9) 4_454 .
N5 N7 Rb1 79.2(9) 4_454 4_454
N6 N7 Rb1 77.2(9) . .
N6 N7 Rb1 142.3(8) . 3_445
N6 N7 Rb1 124.5(10) . 4_454
N6 N7 N5 107.8(11) . 4_454
N1 C1 C2 129.8(12) . .
N3 C1 N1 118.2(13) 3_435 .
N3 C1 C2 112.0(10) 3_435 .
N4 C2 C1 106.0(10) . .
N4 C2 C3 120.6(13) . 1_455
C3 C2 C1 132.3(11) 1_455 .
N2 C3 N5 110.2(12) . 3_545
N2 C3 C2 126.3(13) . 1_655
N5 C3 C2 123.5(11) 3_545 1_655

loop_
_geom_bond_atom_site_label_1
_geom_bond_atom_site_label_2
_geom_bond_distance
_geom_bond_site_symmetry_2
Rb1 O1 3.021(12) 4_455
Rb1 O1 3.441(10) .
Rb1 O2 3.355(11) 4_455
Rb1 O2 3.052(14) .
Rb1 O3 3.136(8) .
Rb1 N2 3.111(12) .
Rb1 N5 3.104(14) 2_544
Rb1 N5 3.235(14) .
Rb1 N6 3.110(16) 2_545
Rb1 N6 3.033(16) .
Rb1 N7 3.209(13) 4_455
Rb1 N7 3.038(13) .
O1 Rb1 3.021(12) 4_454
O1 N1 1.190(18) .
O2 Rb1 3.355(11) 4_454
O2 N1 1.240(18) 4_454
O3 N3 1.365(14) .
O3 N4 1.383(14) 3_535
N1 O2 1.240(18) 4_455
N1 C1 1.429(14) .
N2 N6 1.343(18) 2_545
N2 C3 1.330(18) .
N3 C1 1.279(17) 3_535
N4 O3 1.383(14) 3_435
N4 C2 1.307(16) .
N5 Rb1 3.104(14) 2_545
N5 N7 1.327(17) 4_455
N5 C3 1.36(2) 3_445
N6 Rb1 3.110(16) 2_544
N6 N2 1.343(18) 2_544
N6 N7 1.325(18) .
N7 Rb1 3.209(13) 4_454
N7 Rb1 3.660(11) 3_445
N7 N5 1.327(17) 4_454
C1 N3 1.279(17) 3_435
C1 C2 1.45(2) .
C2 C3 1.42(2) 1_455
C3 N5 1.36(2) 3_545
C3 C2 1.42(2) 1_655

loop_
_geom_torsion_atom_site_label_1
_geom_torsion_atom_site_label_2
_geom_torsion_atom_site_label_3
_geom_torsion_atom_site_label_4
_geom_torsion
_geom_torsion_site_symmetry_1
_geom_torsion_site_symmetry_4
Rb1 O1 N1 O2 -101.1(13) 4_454 4_455
Rb1 O1 N1 O2 11.2(13) . 4_455
Rb1 O1 N1 C1 -164.3(9) . .
Rb1 O1 N1 C1 83.4(13) 4_454 .
Rb1 O3 N3 C1 149.1(10) . 3_535
Rb1 N2 C3 N5 90.0(18) . 3_545
Rb1 N2 C3 C2 -92.6(17) . 1_655
Rb1 N6 N7 Rb1 93.7(15) 2_544 .
Rb1 N6 N7 Rb1 -7(2) 2_544 4_454
Rb1 N6 N7 Rb1 114.8(15) . 3_445
Rb1 N6 N7 Rb1 -151.5(8) 2_544 3_445
Rb1 N6 N7 Rb1 -100.5(8) . 4_454
Rb1 N6 N7 N5 -95.7(14) 2_544 4_454
Rb1 N6 N7 N5 170.6(10) . 4_454
O1 Rb1 O1 Rb1 167.8(3) 4_455 4_454
O1 Rb1 O1 N1 30.7(8) 4_455 .
O1 Rb1 O2 Rb1 99.1(3) 4_455 4_454
O1 Rb1 O2 Rb1 47.1(3) . 4_454
O1 Rb1 O2 N1 -92(2) 4_455 4_454
O1 Rb1 O2 N1 -144(2) . 4_454
O1 Rb1 O3 N3 146.1(9) . .
O1 Rb1 O3 N3 -108.5(8) 4_455 .
O1 Rb1 O3 N4 36.8(8) 4_455 3_535
O1 Rb1 O3 N4 -68.6(8) . 3_535
O1 Rb1 N2 N6 -148.4(8) . 2_545
O1 Rb1 N2 N6 -91.4(10) 4_455 2_545
O1 Rb1 N2 C3 170.4(16) 4_455 .
O1 Rb1 N2 C3 113.4(14) . .
O1 Rb1 N5 Rb1 63.7(4) 4_455 2_545
O1 Rb1 N5 Rb1 146.4(3) . 2_545
O1 Rb1 N5 N7 43.6(9) . 4_455
O1 Rb1 N5 N7 -39.1(8) 4_455 4_455
O1 Rb1 N5 C3 -140.4(10) 4_455 3_445
O1 Rb1 N5 C3 -57.7(11) . 3_445
O1 Rb1 N6 Rb1 166.8(4) 4_455 2_544
O1 Rb1 N6 Rb1 -115.4(4) . 2_544
O1 Rb1 N6 N2 80(5) 4_455 2_544
O1 Rb1 N6 N2 158(5) . 2_544
O1 Rb1 N6 N7 -51.6(12) 4_455 .
O1 Rb1 N6 N7 26.2(8) . .
O1 Rb1 N7 Rb1 66.3(4) . 3_445
O1 Rb1 N7 Rb1 6.0(6) 4_455 3_445
O1 Rb1 N7 Rb1 -89.1(4) 4_455 4_454
O1 Rb1 N7 Rb1 -28.8(3) . 4_454
O1 Rb1 N7 N5 28(6) 4_455 4_454
O1 Rb1 N7 N5 89(5) . 4_454
O1 Rb1 N7 N6 -151.5(9) . .
O1 Rb1 N7 N6 148.3(8) 4_455 .
O1 N1 C1 N3 42(2) . 3_435
O1 N1 C1 C2 -136.4(18) . .
O2 Rb1 O1 Rb1 -54.1(4) . 4_454
O2 Rb1 O1 Rb1 131.5(5) 4_455 4_454
O2 Rb1 O1 N1 -5.6(7) 4_455 .
O2 Rb1 O1 N1 168.8(8) . .
O2 Rb1 O2 Rb1 50.4(4) 4_455 4_454
O2 Rb1 O2 N1 -140(2) 4_455 4_454
O2 Rb1 O3 N3 -172.0(8) 4_455 .
O2 Rb1 O3 N3 81.4(8) . .
O2 Rb1 O3 N4 -26.7(8) 4_455 3_535
O2 Rb1 O3 N4 -133.3(9) . 3_535
O2 Rb1 N2 N6 -105.2(9) 4_455 2_545
O2 Rb1 N2 N6 151.3(9) . 2_545
O2 Rb1 N2 C3 156.6(14) 4_455 .
O2 Rb1 N2 C3 53.1(15) . .
O2 Rb1 N5 Rb1 -150.0(4) . 2_545
O2 Rb1 N5 Rb1 119.2(4) 4_455 2_545
O2 Rb1 N5 N7 16.5(8) 4_455 4_455
O2 Rb1 N5 N7 107.2(8) . 4_455
O2 Rb1 N5 C3 5.9(13) . 3_445
O2 Rb1 N5 C3 -84.8(10) 4_455 3_445
O2 Rb1 N6 Rb1 -62.3(4) . 2_544
O2 Rb1 N6 Rb1 -149.9(4) 4_455 2_544
O2 Rb1 N6 N2 -149(5) . 2_544
O2 Rb1 N6 N2 123(5) 4_455 2_544
O2 Rb1 N6 N7 79.2(8) . .
O2 Rb1 N6 N7 -8.4(9) 4_455 .
O2 Rb1 N7 Rb1 124.2(4) . 3_445
O2 Rb1 N7 Rb1 -65.7(4) 4_455 4_454
O2 Rb1 N7 Rb1 29.4(4) 4_455 3_445
O2 Rb1 N7 Rb1 29.1(3) . 4_454
O2 Rb1 N7 N5 147(5) . 4_454
O2 Rb1 N7 N5 52(5) 4_455 4_454
O2 Rb1 N7 N6 171.7(9) 4_455 .
O2 Rb1 N7 N6 -93.5(9) . .
O2 N1 C1 N3 -133.7(16) 4_455 3_435
O2 N1 C1 C2 48(2) 4_455 .
O3 Rb1 O1 Rb1 -134.0(4) . 4_454
O3 Rb1 O1 N1 88.9(8) . .
O3 Rb1 O2 Rb1 109.5(4) . 4_454
O3 Rb1 O2 N1 -81(2) . 4_454
O3 Rb1 N2 N6 -155.1(10) . 2_545
O3 Rb1 N2 C3 106.7(15) . .
O3 Rb1 N5 Rb1 86.9(6) . 2_545
O3 Rb1 N5 N7 -15.9(11) . 4_455
O3 Rb1 N5 C3 -117.2(11) . 3_445
O3 Rb1 N6 Rb1 -84.1(5) . 2_544
O3 Rb1 N6 N2 -171(5) . 2_544
O3 Rb1 N6 N7 57.5(10) . .
O3 Rb1 N7 Rb1 80.6(4) . 3_445
O3 Rb1 N7 Rb1 -14.5(4) . 4_454
O3 Rb1 N7 N5 103(5) . 4_454
O3 Rb1 N7 N6 -137.1(8) . .
O3 N4 C2 C1 3.1(14) 3_435 .
O3 N4 C2 C3 172.4(13) 3_435 1_455
N1 C1 C2 N4 176.8(18) . .
N1 C1 C2 C3 9(3) . 1_455
N2 Rb1 O1 Rb1 -142.3(4) . 4_454
N2 Rb1 O1 N1 80.6(8) . .
N2 Rb1 O2 Rb1 172.2(3) . 4_454
N2 Rb1 O2 N1 -19(2) . 4_454
N2 Rb1 O3 N3 -40.4(8) . .
N2 Rb1 O3 N4 104.9(8) . 3_535
N2 Rb1 N5 Rb1 -0.4(4) . 2_545
N2 Rb1 N5 N7 -103.1(8) . 4_455
N2 Rb1 N5 C3 155.6(10) . 3_445
N2 Rb1 N6 Rb1 43.1(7) . 2_544
N2 Rb1 N6 N2 -44(5) . 2_544
N2 Rb1 N6 N7 -175.4(7) . .
N2 Rb1 N7 Rb1 -132.1(9) . 3_445
N2 Rb1 N7 Rb1 132.7(9) . 4_454
N2 Rb1 N7 N5 -110(5) . 4_454
N2 Rb1 N7 N6 10.1(16) . .
N2 N6 N7 Rb1 89.7(12) 2_544 4_454
N2 N6 N7 Rb1 -55(3) 2_544 3_445
N2 N6 N7 Rb1 -169.9(13) 2_544 .
N2 N6 N7 N5 1(2) 2_544 4_454
N3 C1 C2 N4 -1.8(19) 3_435 .
N3 C1 C2 C3 -169.4(17) 3_435 1_455
N4 O3 N3 C1 -2.4(15) 3_535 3_535
N5 Rb1 O1 Rb1 81.9(4) . 4_454
N5 Rb1 O1 Rb1 -62.5(4) 2_544 4_454
N5 Rb1 O1 N1 160.4(7) 2_544 .
N5 Rb1 O1 N1 -55.2(8) . .
N5 Rb1 O2 Rb1 -142.3(5) 2_544 4_454
N5 Rb1 O2 Rb1 -39.7(6) . 4_454
N5 Rb1 O2 N1 130(2) . 4_454
N5 Rb1 O2 N1 27(2) 2_544 4_454
N5 Rb1 O3 N3 28.6(8) 2_544 .
N5 Rb1 O3 N3 -135.2(8) . .
N5 Rb1 O3 N4 174.0(8) 2_544 3_535
N5 Rb1 O3 N4 10.1(11) . 3_535
N5 Rb1 N2 N6 111.6(10) 2_544 2_545
N5 Rb1 N2 N6 -8.8(9) . 2_545
N5 Rb1 N2 C3 -107.0(14) . .
N5 Rb1 N2 C3 13.4(14) 2_544 .
N5 Rb1 N5 Rb1 -73.9(6) 2_544 2_545
N5 Rb1 N5 N7 -176.6(7) 2_544 4_455
N5 Rb1 N5 C3 82.1(9) 2_544 3_445
N5 Rb1 N6 Rb1 127.0(6) . 2_544
N5 Rb1 N6 Rb1 -4.4(5) 2_544 2_544
N5 Rb1 N6 N2 40(5) . 2_544
N5 Rb1 N6 N2 -91(5) 2_544 2_544
N5 Rb1 N6 N7 137.1(8) 2_544 .
N5 Rb1 N6 N7 -91.5(9) . .
N5 Rb1 N7 Rb1 -159.3(4) . 4_454
N5 Rb1 N7 Rb1 174.6(4) 2_544 3_445
N5 Rb1 N7 Rb1 -64.1(4) . 3_445
N5 Rb1 N7 Rb1 79.5(4) 2_544 4_454
N5 Rb1 N7 N5 -42(5) . 4_454
N5 Rb1 N7 N5 -163(5) 2_544 4_454
N5 Rb1 N7 N6 -43.1(8) 2_544 .
N5 Rb1 N7 N6 78.1(8) . .
N6 Rb1 O1 Rb1 -167.8(6) 2_545 4_454
N6 Rb1 O1 Rb1 18.4(4) . 4_454
N6 Rb1 O1 N1 -118.8(7) . .
N6 Rb1 O1 N1 55.0(11) 2_545 .
N6 Rb1 O2 Rb1 -53.2(4) . 4_454
N6 Rb1 O2 Rb1 -172.1(3) 2_545 4_454
N6 Rb1 O2 N1 116(2) . 4_454
N6 Rb1 O2 N1 -3(3) 2_545 4_454
N6 Rb1 O3 N3 105.3(8) . .
N6 Rb1 O3 N3 -50.8(8) 2_545 .
N6 Rb1 O3 N4 94.5(8) 2_545 3_535
N6 Rb1 O3 N4 -109.4(9) . 3_535
N6 Rb1 N2 N6 60.3(9) . 2_545
N6 Rb1 N2 C3 -37.9(16) . .
N6 Rb1 N2 C3 -98.2(17) 2_545 .
N6 Rb1 N5 Rb1 -135.6(5) . 2_545
N6 Rb1 N5 Rb1 -4.1(5) 2_545 2_545
N6 Rb1 N5 N7 121.6(9) . 4_455
N6 Rb1 N5 N7 -106.9(8) 2_545 4_455
N6 Rb1 N5 C3 151.8(10) 2_545 3_445
N6 Rb1 N5 C3 20.3(10) . 3_445
N6 Rb1 N6 Rb1 68.3(8) 2_545 2_544
N6 Rb1 N6 N2 -19(5) 2_545 2_544
N6 Rb1 N6 N7 -150.1(6) 2_545 .
N6 Rb1 N7 Rb1 -99.0(7) 2_545 3_445
N6 Rb1 N7 Rb1 122.6(9) . 4_454
N6 Rb1 N7 Rb1 165.8(5) 2_545 4_454
N6 Rb1 N7 Rb1 -142.2(10) . 3_445
N6 Rb1 N7 N5 -120(6) . 4_454
N6 Rb1 N7 N5 -77(6) 2_545 4_454
N6 Rb1 N7 N6 43.2(8) 2_545 .
N6 N2 C3 N5 1.5(16) 2_545 3_545
N6 N2 C3 C2 178.9(16) 2_545 1_655
N7 Rb1 O1 Rb1 30.1(3) . 4_454
N7 Rb1 O1 Rb1 98.2(3) 4_455 4_454
N7 Rb1 O1 N1 -107.0(7) . .
N7 Rb1 O1 N1 -38.9(7) 4_455 .
N7 Rb1 O2 Rb1 -27.2(3) . 4_454
N7 Rb1 O2 Rb1 -1.2(6) 4_455 4_454
N7 Rb1 O2 N1 142(2) . 4_454
N7 Rb1 O2 N1 168(2) 4_455 4_454
N7 Rb1 O3 N3 -142.9(7) 4_455 .
N7 Rb1 O3 N3 129.4(7) . .
N7 Rb1 O3 N4 -85.3(8) . 3_535
N7 Rb1 O3 N4 2.4(9) 4_455 3_535
N7 Rb1 N2 N6 54.1(17) . 2_545
N7 Rb1 N2 N6 -33.0(10) 4_455 2_545
N7 Rb1 N2 C3 -131.2(14) 4_455 .
N7 Rb1 N2 C3 -44.1(19) . .
N7 Rb1 N5 Rb1 -162.7(4) . 2_545
N7 Rb1 N5 Rb1 102.8(9) 4_455 2_545
N7 Rb1 N5 N7 94.5(7) . 4_455
N7 Rb1 N5 C3 -101.3(13) 4_455 3_445
N7 Rb1 N5 C3 -6.8(10) . 3_445
N7 Rb1 N6 Rb1 147.4(5) 4_455 2_544
N7 Rb1 N6 Rb1 -141.5(11) . 2_544
N7 Rb1 N6 N2 131(5) . 2_544
N7 Rb1 N6 N2 60(5) 4_455 2_544
N7 Rb1 N6 N7 -71.1(8) 4_455 .
N7 Rb1 N7 Rb1 -134.4(4) 4_455 4_454
N7 Rb1 N7 Rb1 -39.3(3) 4_455 3_445
N7 Rb1 N7 N5 -17(5) 4_455 4_454
N7 Rb1 N7 N6 102.9(9) 4_455 .
